data_1564866
loop_
_publ_author_name
'Zhang, Cai-Xia'
'Fang, Duo-Wen'
'Wang, Jun-Ling'
'Jia, Ai-Quan'
'Zhang, Qian-Feng'

_publ_section_title
;
 Syntheses, characterizations, and reactivities of new
 1,4,7-trimethyl-l,4,7-triazacyclononane (Me3tacn) molybdenum and tungsten
 complexes
;
_journal_name_full 'Inorganica Chimica Acta'
_journal_page_first 119599
_journal_paper_doi 10.1016/j.ica.2020.119599
_journal_volume 507
_journal_year 2020
_chemical_formula_sum 'C22 H50 F12 Mo2 N8 O5 P2'
_chemical_formula_weight 988.52
_space_group_crystal_system triclinic
_space_group_IT_number 2
_space_group_name_Hall '-P 1'
_space_group_name_H-M_alt 'P -1'
_atom_sites_solution_hydrogens mixed
_audit_creation_method SHELXL-2014/7
_cell_angle_alpha 93.464(2)
_cell_angle_beta 104.352(2)
_cell_angle_gamma 91.593(2)
_cell_formula_units_Z 1
_cell_length_a 8.1388(17)
_cell_length_b 8.8099(18)
_cell_length_c 13.625(3)
_cell_measurement_reflns_used 3595
_cell_measurement_temperature 296(2)
_cell_measurement_theta_max 27.57
_cell_measurement_theta_min 2.32
_cell_volume 943.8(3)
_computing_cell_refinement 'Bruker SMART'
_computing_data_collection 'Bruker SMART'
_computing_data_reduction 'Bruker SAINT'
_computing_molecular_graphics 'Bruker SHELXTL'
_computing_publication_material 'Bruker SHELXTL'
_computing_structure_refinement 'SHELXL-2014/7 (Sheldrick, 2014)'
_computing_structure_solution 'Bruker SHELXTL'
_diffrn_ambient_temperature 296(2)
_diffrn_measured_fraction_theta_full 0.984
_diffrn_measured_fraction_theta_max 0.965
_diffrn_measurement_device_type 'CCD area detector'
_diffrn_measurement_method 'phi and omega scans'
_diffrn_radiation_type MoK\a
_diffrn_radiation_wavelength 0.71073
_diffrn_reflns_av_R_equivalents 0.0150
_diffrn_reflns_av_unetI/netI 0.0312
_diffrn_reflns_Laue_measured_fraction_full 0.984
_diffrn_reflns_Laue_measured_fraction_max 0.965
_diffrn_reflns_limit_h_max 9
_diffrn_reflns_limit_h_min -10
_diffrn_reflns_limit_k_max 11
_diffrn_reflns_limit_k_min -9
_diffrn_reflns_limit_l_max 14
_diffrn_reflns_limit_l_min -17
_diffrn_reflns_number 5933
_diffrn_reflns_point_group_measured_fraction_full 0.984
_diffrn_reflns_point_group_measured_fraction_max 0.965
_diffrn_reflns_theta_full 25.242
_diffrn_reflns_theta_max 27.574
_diffrn_reflns_theta_min 2.318
_exptl_absorpt_coefficient_mu 0.852
_exptl_absorpt_correction_type none
_exptl_crystal_colour brown
_exptl_crystal_density_diffrn 1.739
_exptl_crystal_description block
_exptl_crystal_F_000 500
_exptl_crystal_size_max 0.220
_exptl_crystal_size_mid 0.220
_exptl_crystal_size_min 0.180
_refine_diff_density_max 0.909
_refine_diff_density_min -1.092
_refine_diff_density_rms 0.109
_refine_ls_extinction_coef .
_refine_ls_extinction_method none
_refine_ls_goodness_of_fit_ref 1.127
_refine_ls_hydrogen_treatment mixed
_refine_ls_matrix_type full
_refine_ls_number_parameters 239
_refine_ls_number_reflns 4226
_refine_ls_number_restraints 2
_refine_ls_restrained_S_all 1.127
_refine_ls_R_factor_all 0.0521
_refine_ls_R_factor_gt 0.0459
_refine_ls_shift/su_max 0.000
_refine_ls_shift/su_mean 0.000
_refine_ls_structure_factor_coef Fsqd
_refine_ls_weighting_details 'w=1/[\s^2^(Fo^2^)+(0.1000P)^2^+0.5020P] where P=(Fo^2^+2Fc^2^)/3'
_refine_ls_weighting_scheme calc
_refine_ls_wR_factor_gt 0.1419
_refine_ls_wR_factor_ref 0.1518
_reflns_Friedel_coverage 0.000
_reflns_Friedel_fraction_full .
_reflns_Friedel_fraction_max .
_reflns_number_gt 3768
_reflns_number_total 4226
_reflns_threshold_expression 'I > 2\s(I)'
_cod_data_source_file 8.cif
_cod_data_source_block P1-jia
_cod_database_code 1564866
_shelx_shelxl_version_number 2014/7
_shelx_space_group_comment
; 
The symmetry employed for this shelxl refinement is uniquely defined 
by the following loop, which should always be used as a source of 
symmetry information in preference to the above space-group names. 
They are only intended as comments. 
;
_shelx_estimated_absorpt_t_min 0.835
_shelx_estimated_absorpt_t_max 0.862

loop_
_space_group_symop_operation_xyz
'x, y, z'
'-x, -y, -z'

loop_
_atom_site_label
_atom_site_type_symbol
_atom_site_fract_x
_atom_site_fract_y
_atom_site_fract_z
_atom_site_U_iso_or_equiv
_atom_site_adp_type
_atom_site_occupancy
_atom_site_site_symmetry_order
_atom_site_calc_flag
_atom_site_refinement_flags_posn
_atom_site_refinement_flags_adp
_atom_site_refinement_flags_occupancy
_atom_site_disorder_assembly
_atom_site_disorder_group
Mo1 Mo 0.50209(4) 0.32452(3) 0.41328(2) 0.03631(15) Uani 1 1 d . . . . .
O2 O 0.5268(5) 0.1787(3) 0.4943(2) 0.0571(8) Uani 1 1 d . . . . .
O3 O 0.7117(4) 0.3485(3) 0.3847(2) 0.0478(7) Uani 1 1 d D . . . .
O1 O 0.5000 0.5000 0.5000 0.0358(7) Uani 1 2 d S . P . .
N1 N 0.2073(4) 0.2961(4) 0.3874(2) 0.0399(7) Uani 1 1 d . . . . .
N2 N 0.4202(4) 0.1438(3) 0.2834(2) 0.0389(7) Uani 1 1 d . . . . .
N3 N 0.3834(4) 0.4591(3) 0.2709(2) 0.0351(6) Uani 1 1 d . . . . .
C1 C 0.1658(6) 0.2795(6) 0.4870(3) 0.0561(11) Uani 1 1 d . . . . .
H1A H 0.2178 0.3634 0.5337 0.084 Uiso 1 1 calc R U . . .
H1B H 0.2081 0.1858 0.5137 0.084 Uiso 1 1 calc R U . . .
H1C H 0.0450 0.2787 0.4777 0.084 Uiso 1 1 calc R U . . .
C9 C 0.1353(5) 0.4387(5) 0.3443(3) 0.0477(9) Uani 1 1 d . . . . .
H9A H 0.1683 0.5226 0.3956 0.057 Uiso 1 1 calc R U . . .
H9B H 0.0124 0.4276 0.3258 0.057 Uiso 1 1 calc R U . . .
C8 C 0.1966(5) 0.4743(5) 0.2520(3) 0.0477(9) Uani 1 1 d . . . . .
H8A H 0.1391 0.4054 0.1949 0.057 Uiso 1 1 calc R U . . .
H8B H 0.1687 0.5773 0.2348 0.057 Uiso 1 1 calc R U . . .
C4 C 0.1373(6) 0.1602(5) 0.3168(4) 0.0519(10) Uani 1 1 d . . . . .
H4A H 0.0794 0.1938 0.2512 0.062 Uiso 1 1 calc R U . . .
H4B H 0.0546 0.1051 0.3432 0.062 Uiso 1 1 calc R U . . .
C7 C 0.4283(6) 0.3719(5) 0.1841(3) 0.0448(9) Uani 1 1 d . . . . .
H7A H 0.5502 0.3794 0.1926 0.054 Uiso 1 1 calc DR U . . .
H7B H 0.3745 0.4155 0.1210 0.054 Uiso 1 1 calc R U . . .
C3 C 0.4693(6) 0.6137(5) 0.2825(3) 0.0497(10) Uani 1 1 d . . . . .
H3A H 0.4331 0.6630 0.2203 0.075 Uiso 1 1 calc R U . . .
H3B H 0.5901 0.6041 0.2980 0.075 Uiso 1 1 calc R U . . .
H3C H 0.4400 0.6732 0.3365 0.075 Uiso 1 1 calc R U . . .
C6 C 0.3708(6) 0.2079(5) 0.1793(3) 0.0461(9) Uani 1 1 d . . . . .
H6A H 0.4214 0.1492 0.1328 0.055 Uiso 1 1 calc R U . . .
H6B H 0.2484 0.1984 0.1534 0.055 Uiso 1 1 calc R U . . .
C2 C 0.5632(7) 0.0379(5) 0.2853(4) 0.0602(12) Uani 1 1 d . . . . .
H2A H 0.5985 -0.0005 0.3514 0.090 Uiso 1 1 calc R U . . .
H2B H 0.6571 0.0923 0.2705 0.090 Uiso 1 1 calc R U . . .
H2C H 0.5250 -0.0454 0.2353 0.090 Uiso 1 1 calc R U . . .
C5 C 0.2740(6) 0.0555(5) 0.3039(3) 0.0528(10) Uani 1 1 d . . . . .
H5A H 0.3127 0.0019 0.3649 0.063 Uiso 1 1 calc R U . . .
H5B H 0.2285 -0.0194 0.2478 0.063 Uiso 1 1 calc R U . . .
P1 P 0.77851(13) 0.23838(14) 0.02434(8) 0.0456(3) Uani 1 1 d . . . . .
F1 F 0.8032(6) 0.3144(9) 0.1347(3) 0.152(3) Uani 1 1 d . . . . .
F2 F 0.8805(10) 0.3713(6) -0.0028(8) 0.188(4) Uani 1 1 d . . . . .
F3 F 0.9484(6) 0.1568(8) 0.0583(3) 0.132(2) Uani 1 1 d . . . . .
F4 F 0.6730(10) 0.1117(7) 0.0525(8) 0.206(4) Uani 1 1 d . . . . .
F5 F 0.7584(7) 0.1654(7) -0.0846(3) 0.142(2) Uani 1 1 d . . . . .
F6 F 0.6106(6) 0.3294(6) -0.0069(4) 0.1183(17) Uani 1 1 d . . . . .
N1S N 0.9253(9) 0.7972(7) 0.2988(5) 0.0933(17) Uani 1 1 d . . . . .
C1S C 0.8686(7) 0.7749(6) 0.2139(5) 0.0604(12) Uani 1 1 d . . . . .
C2S C 0.7979(9) 0.7511(9) 0.1069(5) 0.0839(18) Uani 1 1 d . . . . .
H2S1 H 0.8190 0.6497 0.0844 0.126 Uiso 1 1 calc R U . . .
H2S2 H 0.8495 0.8234 0.0724 0.126 Uiso 1 1 calc R U . . .
H2S3 H 0.6777 0.7641 0.0919 0.126 Uiso 1 1 calc R U . . .
H3 H 0.687(9) 0.318(5) 0.3257(11) 0.126 Uiso 1 1 d D U . . .

loop_
_atom_site_aniso_label
_atom_site_aniso_U_11
_atom_site_aniso_U_22
_atom_site_aniso_U_33
_atom_site_aniso_U_23
_atom_site_aniso_U_13
_atom_site_aniso_U_12
Mo1 0.0483(2) 0.0277(2) 0.0275(2) -0.00297(13) 0.00004(14) 0.00492(13)
O2 0.096(2) 0.0328(14) 0.0365(15) 0.0021(12) 0.0049(15) 0.0047(15)
O3 0.0604(17) 0.0464(15) 0.0359(14) -0.0119(12) 0.0146(13) -0.0026(13)
O1 0.050(2) 0.0282(16) 0.0266(16) -0.0014(13) 0.0050(14) -0.0014(14)
N1 0.0412(16) 0.0441(17) 0.0299(15) -0.0005(13) 0.0023(12) -0.0074(13)
N2 0.0511(17) 0.0299(14) 0.0319(15) -0.0049(12) 0.0048(13) 0.0032(13)
N3 0.0447(16) 0.0336(15) 0.0252(13) 0.0022(11) 0.0049(12) 0.0036(12)
C1 0.065(3) 0.064(3) 0.041(2) 0.000(2) 0.019(2) -0.015(2)
C9 0.042(2) 0.055(2) 0.046(2) 0.0031(18) 0.0090(17) 0.0100(17)
C8 0.051(2) 0.048(2) 0.040(2) 0.0050(17) 0.0036(17) 0.0109(18)
C4 0.056(2) 0.049(2) 0.044(2) -0.0067(18) 0.0053(19) -0.0189(19)
C7 0.059(2) 0.048(2) 0.0275(17) -0.0026(15) 0.0117(16) 0.0002(17)
C3 0.071(3) 0.037(2) 0.037(2) 0.0063(16) 0.0072(19) -0.0065(18)
C6 0.062(2) 0.045(2) 0.0279(17) -0.0046(15) 0.0072(17) 0.0062(18)
C2 0.075(3) 0.042(2) 0.058(3) -0.007(2) 0.006(2) 0.022(2)
C5 0.073(3) 0.037(2) 0.042(2) -0.0051(17) 0.006(2) -0.0170(19)
P1 0.0398(5) 0.0549(6) 0.0391(5) 0.0008(5) 0.0050(4) -0.0005(4)
F1 0.092(3) 0.284(8) 0.067(2) -0.056(4) 0.003(2) 0.068(4)
F2 0.215(7) 0.096(4) 0.311(10) -0.010(5) 0.189(8) -0.039(4)
F3 0.087(3) 0.230(6) 0.075(2) -0.001(3) 0.006(2) 0.089(3)
F4 0.191(7) 0.113(4) 0.369(13) 0.065(6) 0.168(8) -0.015(4)
F5 0.137(4) 0.188(5) 0.072(3) -0.065(3) -0.017(3) 0.050(4)
F6 0.093(3) 0.157(4) 0.095(3) 0.005(3) 0.000(2) 0.063(3)
N1S 0.115(5) 0.092(4) 0.074(4) 0.005(3) 0.028(3) -0.010(3)
C1S 0.060(3) 0.058(3) 0.070(3) 0.006(2) 0.027(3) 0.002(2)
C2S 0.079(4) 0.092(5) 0.080(4) -0.005(4) 0.019(3) 0.010(3)

loop_
_atom_type_symbol
_atom_type_description
_atom_type_scat_dispersion_real
_atom_type_scat_dispersion_imag
_atom_type_scat_source
C C 0.0033 0.0016 'International Tables Vol C Tables 4.2.6.8 and 6.1.1.4'
H H 0.0000 0.0000 'International Tables Vol C Tables 4.2.6.8 and 6.1.1.4'
F F 0.0171 0.0103 'International Tables Vol C Tables 4.2.6.8 and 6.1.1.4'
Mo Mo -1.6832 0.6857 'International Tables Vol C Tables 4.2.6.8 and 6.1.1.4'
N N 0.0061 0.0033 'International Tables Vol C Tables 4.2.6.8 and 6.1.1.4'
O O 0.0106 0.0060 'International Tables Vol C Tables 4.2.6.8 and 6.1.1.4'
P P 0.1023 0.0942 'International Tables Vol C Tables 4.2.6.8 and 6.1.1.4'

loop_
_geom_angle_atom_site_label_1
_geom_angle_atom_site_label_2
_geom_angle_atom_site_label_3
_geom_angle
_geom_angle_site_symmetry_1
_geom_angle_site_symmetry_3
O2 Mo1 O3 104.31(16) . .
O2 Mo1 O1 103.45(10) . .
O3 Mo1 O1 101.80(9) . .
O2 Mo1 N2 87.33(13) . .
O3 Mo1 N2 90.48(12) . .
O1 Mo1 N2 160.90(8) . .
O2 Mo1 N1 89.58(15) . .
O3 Mo1 N1 159.80(13) . .
O1 Mo1 N1 88.82(8) . .
N2 Mo1 N1 75.36(12) . .
O2 Mo1 N3 158.24(14) . .
O3 Mo1 N3 88.86(13) . .
O1 Mo1 N3 90.38(7) . .
N2 Mo1 N3 75.12(11) . .
N1 Mo1 N3 73.78(11) . .
O2 Mo1 H3 111.0(7) . .
O3 Mo1 H3 21.8(11) . .
O1 Mo1 H3 118.3(15) . .
N2 Mo1 H3 70.6(14) . .
N1 Mo1 H3 138.8(10) . .
N3 Mo1 H3 75.6(4) . .
Mo1 O3 H3 100(6) . .
Mo1 O1 Mo1 179.999(19) . 2_666
C9 N1 C1 109.2(3) . .
C9 N1 C4 111.0(3) . .
C1 N1 C4 109.7(3) . .
C9 N1 Mo1 106.6(2) . .
C1 N1 Mo1 109.2(3) . .
C4 N1 Mo1 111.1(3) . .
C5 N2 C2 108.4(4) . .
C5 N2 C6 110.9(3) . .
C2 N2 C6 108.6(3) . .
C5 N2 Mo1 106.1(2) . .
C2 N2 Mo1 109.1(3) . .
C6 N2 Mo1 113.7(2) . .
C8 N3 C3 109.5(3) . .
C8 N3 C7 111.4(3) . .
C3 N3 C7 107.7(3) . .
C8 N3 Mo1 114.0(2) . .
C3 N3 Mo1 109.4(2) . .
C7 N3 Mo1 104.6(2) . .
N1 C1 H1A 109.5 . .
N1 C1 H1B 109.5 . .
H1A C1 H1B 109.5 . .
N1 C1 H1C 109.5 . .
H1A C1 H1C 109.5 . .
H1B C1 H1C 109.5 . .
N1 C9 C8 111.5(3) . .
N1 C9 H9A 109.3 . .
C8 C9 H9A 109.3 . .
N1 C9 H9B 109.3 . .
C8 C9 H9B 109.3 . .
H9A C9 H9B 108.0 . .
N3 C8 C9 111.1(3) . .
N3 C8 H8A 109.4 . .
C9 C8 H8A 109.4 . .
N3 C8 H8B 109.4 . .
C9 C8 H8B 109.4 . .
H8A C8 H8B 108.0 . .
N1 C4 C5 111.9(3) . .
N1 C4 H4A 109.2 . .
C5 C4 H4A 109.2 . .
N1 C4 H4B 109.2 . .
C5 C4 H4B 109.2 . .
H4A C4 H4B 107.9 . .
N3 C7 C6 110.4(3) . .
N3 C7 H7A 109.6 . .
C6 C7 H7A 109.6 . .
N3 C7 H7B 109.6 . .
C6 C7 H7B 109.6 . .
H7A C7 H7B 108.1 . .
N3 C3 H3A 109.5 . .
N3 C3 H3B 109.5 . .
H3A C3 H3B 109.5 . .
N3 C3 H3C 109.5 . .
H3A C3 H3C 109.5 . .
H3B C3 H3C 109.5 . .
C7 C6 N2 111.5(3) . .
C7 C6 H6A 109.3 . .
N2 C6 H6A 109.3 . .
C7 C6 H6B 109.3 . .
N2 C6 H6B 109.3 . .
H6A C6 H6B 108.0 . .
N2 C2 H2A 109.5 . .
N2 C2 H2B 109.5 . .
H2A C2 H2B 109.5 . .
N2 C2 H2C 109.5 . .
H2A C2 H2C 109.5 . .
H2B C2 H2C 109.5 . .
N2 C5 C4 110.4(3) . .
N2 C5 H5A 109.6 . .
C4 C5 H5A 109.6 . .
N2 C5 H5B 109.6 . .
C4 C5 H5B 109.6 . .
H5A C5 H5B 108.1 . .
F4 P1 F2 177.7(4) . .
F4 P1 F5 92.9(5) . .
F2 P1 F5 88.5(4) . .
F4 P1 F3 94.1(4) . .
F2 P1 F3 87.8(4) . .
F5 P1 F3 88.8(3) . .
F4 P1 F1 88.4(5) . .
F2 P1 F1 90.2(4) . .
F5 P1 F1 178.6(3) . .
F3 P1 F1 90.5(2) . .
F4 P1 F6 88.0(4) . .
F2 P1 F6 90.1(4) . .
F5 P1 F6 93.4(3) . .
F3 P1 F6 176.9(3) . .
F1 P1 F6 87.3(2) . .
N1S C1S C2S 178.5(7) . .
C1S C2S H2S1 109.5 . .
C1S C2S H2S2 109.5 . .
H2S1 C2S H2S2 109.5 . .
C1S C2S H2S3 109.5 . .
H2S1 C2S H2S3 109.5 . .
H2S2 C2S H2S3 109.5 . .

loop_
_geom_bond_atom_site_label_1
_geom_bond_atom_site_label_2
_geom_bond_distance
_geom_bond_site_symmetry_2
Mo1 O2 1.727(3) .
Mo1 O3 1.851(3) .
Mo1 O1 1.8913(4) .
Mo1 N2 2.264(3) .
Mo1 N1 2.341(3) .
Mo1 N3 2.349(3) .
Mo1 H3 2.14(7) .
O3 H3 0.806(10) .
O1 Mo1 1.8913(4) 2_666
N1 C9 1.491(5) .
N1 C1 1.492(5) .
N1 C4 1.494(5) .
N2 C5 1.497(5) .
N2 C2 1.508(5) .
N2 C6 1.522(5) .
N3 C8 1.488(5) .
N3 C3 1.495(5) .
N3 C7 1.497(5) .
C1 H1A 0.9600 .
C1 H1B 0.9600 .
C1 H1C 0.9600 .
C9 C8 1.510(6) .
C9 H9A 0.9700 .
C9 H9B 0.9700 .
C8 H8A 0.9700 .
C8 H8B 0.9700 .
C4 C5 1.502(7) .
C4 H4A 0.9700 .
C4 H4B 0.9700 .
C7 C6 1.499(6) .
C7 H7A 0.9700 .
C7 H7B 0.9700 .
C3 H3A 0.9600 .
C3 H3B 0.9600 .
C3 H3C 0.9600 .
C6 H6A 0.9700 .
C6 H6B 0.9700 .
C2 H2A 0.9600 .
C2 H2B 0.9600 .
C2 H2C 0.9600 .
C5 H5A 0.9700 .
C5 H5B 0.9700 .
P1 F4 1.514(5) .
P1 F2 1.532(5) .
P1 F5 1.550(4) .
P1 F3 1.556(4) .
P1 F1 1.572(4) .
P1 F6 1.583(4) .
N1S C1S 1.137(8) .
C1S C2S 1.429(9) .
C2S H2S1 0.9600 .
C2S H2S2 0.9600 .
C2S H2S3 0.9600 .

loop_
_geom_torsion_atom_site_label_1
_geom_torsion_atom_site_label_2
_geom_torsion_atom_site_label_3
_geom_torsion_atom_site_label_4
_geom_torsion
_geom_torsion_site_symmetry_1
_geom_torsion_site_symmetry_2
_geom_torsion_site_symmetry_3
_geom_torsion_site_symmetry_4
C1 N1 C9 C8 171.0(4) . . . .
C4 N1 C9 C8 -68.0(4) . . . .
Mo1 N1 C9 C8 53.1(4) . . . .
C3 N3 C8 C9 -107.0(4) . . . .
C7 N3 C8 C9 134.0(4) . . . .
Mo1 N3 C8 C9 15.9(4) . . . .
N1 C9 C8 N3 -46.7(5) . . . .
C9 N1 C4 C5 133.9(4) . . . .
C1 N1 C4 C5 -105.4(4) . . . .
Mo1 N1 C4 C5 15.5(4) . . . .
C8 N3 C7 C6 -69.5(4) . . . .
C3 N3 C7 C6 170.4(4) . . . .
Mo1 N3 C7 C6 54.1(4) . . . .
N3 C7 C6 N2 -46.9(5) . . . .
C5 N2 C6 C7 133.7(4) . . . .
C2 N2 C6 C7 -107.3(4) . . . .
Mo1 N2 C6 C7 14.3(4) . . . .
C2 N2 C5 C4 172.3(4) . . . .
C6 N2 C5 C4 -68.6(4) . . . .
Mo1 N2 C5 C4 55.3(4) . . . .
N1 C4 C5 N2 -47.6(5) . . . .
